data_1548703
loop_
_publ_author_name
'Lindhorst, Anja C.'
'Kaspar, Manuel'
'Altmann, Philipp J.'
'P\"othig, Alexander'
'K\"uhn, Fritz E'

_publ_section_title
;
 Synthesis, characterization and derivatization of hydroxyl-functionalized
 iron(ii) bis(NHC) complexes.
;
_journal_issue 6
_journal_name_full 'Dalton transactions (Cambridge, England : 2003)'
_journal_page_first 1857
_journal_page_last 1867
_journal_paper_doi 10.1039/c7dt04774f
_journal_volume 47
_journal_year 2018
_chemical_compound_source 'see text'
_chemical_formula_moiety 'C29 H26 Fe N8 O2, 2(F6 P)'
_chemical_formula_sum 'C29 H26 F12 Fe N8 O2 P2'
_chemical_formula_weight 864.37
_space_group_IT_number 2
_space_group_name_Hall '-P 1'
_space_group_name_H-M_alt 'P -1'
_symmetry_cell_setting triclinic
_symmetry_Int_Tables_number 2
_symmetry_space_group_name_Hall '-P 1'
_symmetry_space_group_name_H-M 'P -1'
_atom_sites_solution_hydrogens geom
_audit_update_record
;
2017-12-18 deposited with the CCDC.
2018-01-05 downloaded from the CCDC.
;
_cell_angle_alpha 98.138(9)
_cell_angle_beta 92.420(9)
_cell_angle_gamma 105.842(9)
_cell_formula_units_Z 2
_cell_length_a 9.917(2)
_cell_length_b 10.983(3)
_cell_length_c 16.365(3)
_cell_measurement_reflns_used 9604
_cell_measurement_temperature 100
_cell_measurement_theta_max 25.7233
_cell_measurement_theta_min 2.5772
_cell_volume 1691.4(7)
_computing_cell_refinement 'SAINT (Bruker, 2015)'
_computing_data_collection 'APEX III Control Software (Bruker, 2015)'
_computing_data_reduction 'SAINT (Bruker, 2015)'
_computing_molecular_graphics 'PLATON (Spek, 2011)'
_computing_publication_material 'PLATON (Spek, 2011), enCIFer (Allen, 2014)'
_computing_structure_refinement 'SHELXL2014 (Sheldrick, 2014), SHELXLE (Huebschle, 2011)'
_computing_structure_solution 'SHELXS97 (Sheldrick, 1997)'
_diffrn_ambient_temperature 100
_diffrn_detector ' CMOS plate '
_diffrn_detector_area_resol_mean 16
_diffrn_measured_fraction_theta_full 0.999
_diffrn_measured_fraction_theta_max 0.999
_diffrn_measurement_device ' \k-geometry diffractometer '
_diffrn_measurement_device_type ' Bruker Photon CMOS '
_diffrn_measurement_method ' phi- and omega-rotation '
_diffrn_radiation_monochromator 'MONTEL mirror'
_diffrn_radiation_probe x-ray
_diffrn_radiation_source 'FR591 rotating anode'
_diffrn_radiation_type MoK\a
_diffrn_radiation_wavelength 0.71073
_diffrn_reflns_av_R_equivalents 0.0418
_diffrn_reflns_av_unetI/netI 0.0218
_diffrn_reflns_limit_h_max 11
_diffrn_reflns_limit_h_min -11
_diffrn_reflns_limit_k_max 13
_diffrn_reflns_limit_k_min -13
_diffrn_reflns_limit_l_max 19
_diffrn_reflns_limit_l_min -19
_diffrn_reflns_number 52861
_diffrn_reflns_reduction_process
;
;
_diffrn_reflns_theta_full 25.02
_diffrn_reflns_theta_max 25.02
_diffrn_reflns_theta_min 2.39
_exptl_absorpt_coefficient_mu 0.650
_exptl_absorpt_correction_T_max 0.7453
_exptl_absorpt_correction_T_min 0.5685
_exptl_absorpt_correction_type multi-scan
_exptl_absorpt_process_details 'SADABS 2014/5, Bruker, 2014'
_exptl_crystal_colour orange
_exptl_crystal_density_diffrn 1.697
_exptl_crystal_density_method 'Not Measured'
_exptl_crystal_description fragment
_exptl_crystal_F_000 872
_exptl_crystal_size_max 0.221
_exptl_crystal_size_mid 0.190
_exptl_crystal_size_min 0.124
_refine_diff_density_max 1.045
_refine_diff_density_min -0.386
_refine_diff_density_rms 0.064
_refine_ls_extinction_method none
_refine_ls_goodness_of_fit_ref 1.065
_refine_ls_hydrogen_treatment constr
_refine_ls_matrix_type full
_refine_ls_number_parameters 553
_refine_ls_number_reflns 5957
_refine_ls_number_restraints 156
_refine_ls_restrained_S_all 1.101
_refine_ls_R_factor_all 0.0386
_refine_ls_R_factor_gt 0.0341
_refine_ls_shift/su_max 0.002
_refine_ls_shift/su_mean 0.000
_refine_ls_structure_factor_coef Fsqd
_refine_ls_weighting_details 'W=1/[\S^2^(FO^2^)+(0.0371P)^2^+2.1210P] WHERE P=(FO^2^+2FC^2^)/3'
_refine_ls_weighting_scheme calc
_refine_ls_wR_factor_gt 0.0841
_refine_ls_wR_factor_ref 0.0863
_reflns_number_gt 5427
_reflns_number_total 5957
_reflns_threshold_expression I>2\s(I)
_cod_data_source_file c7dt04774f2.cif
_cod_data_source_block C2b
_cod_depositor_comments 'Adding full bibliography for 1548703--1548707.cif.'
_cod_database_code 1548703

loop_
_space_group_symop_id
_space_group_symop_operation_xyz
1 x,y,z
2 -x,-y,-z

loop_
_atom_site_label
_atom_site_type_symbol
_atom_site_fract_x
_atom_site_fract_y
_atom_site_fract_z
_atom_site_U_iso_or_equiv
_atom_site_adp_type
_atom_site_occupancy
_atom_site_site_symmetry_order
_atom_site_calc_flag
_atom_site_refinement_flags_posn
_atom_site_refinement_flags_adp
_atom_site_refinement_flags_occupancy
_atom_site_disorder_assembly
_atom_site_disorder_group
Fe1 Fe 0.44967(3) 0.41285(3) 0.23692(2) 0.01215(9) Uani 1 1 d . U . . .
O1 O 0.34330(17) 0.00379(15) 0.24667(10) 0.0233(4) Uani 1 1 d . . . . .
O2 O 0.41661(19) -0.13992(18) 0.16114(11) 0.0351(4) Uani 1 1 d . . . . .
N1 N 0.30568(19) 0.17137(17) 0.12621(12) 0.0188(4) Uani 1 1 d . . . . .
N2 N 0.47270(19) 0.30361(17) 0.07750(11) 0.0169(4) Uani 1 1 d . . . . .
N3 N 0.59194(18) 0.49549(17) 0.15629(11) 0.0146(4) Uani 1 1 d . . . . .
N4 N 0.21118(18) 0.19554(17) 0.25888(12) 0.0188(4) Uani 1 1 d . . . . .
N5 N 0.27299(18) 0.35341(18) 0.35972(11) 0.0179(4) Uani 1 1 d . . . . .
N6 N 0.46140(18) 0.52593(17) 0.35168(11) 0.0152(4) Uani 1 1 d . . . . .
N7 N 0.59830(18) 0.35027(16) 0.27774(11) 0.0145(4) Uani 1 1 d . U . . .
N8 N 0.32111(18) 0.50100(16) 0.19982(11) 0.0153(4) Uani 1 1 d . U . . .
C1 C 0.4018(2) 0.2872(2) 0.14585(13) 0.0151(4) Uani 1 1 d . U . . .
C2 C 0.3175(3) 0.1163(2) 0.04485(15) 0.0265(5) Uani 1 1 d . . . . .
H2 H 0.2613 0.0357 0.0165 0.032 Uiso 1 1 calc R U . . .
C3 C 0.4219(3) 0.1978(2) 0.01448(15) 0.0246(5) Uani 1 1 d . . . . .
H3 H 0.4549 0.1865 -0.0389 0.029 Uiso 1 1 calc R U . . .
C4 C 0.5770(2) 0.4206(2) 0.08192(13) 0.0158(4) Uani 1 1 d . . . . .
C5 C 0.6536(2) 0.4552(2) 0.01613(14) 0.0206(5) Uani 1 1 d . . . . .
H5 H 0.6381 0.3999 -0.0356 0.025 Uiso 1 1 calc R U . . .
C6 C 0.7530(2) 0.5726(2) 0.02818(15) 0.0247(5) Uani 1 1 d . . . . .
H6 H 0.8066 0.6005 -0.0159 0.030 Uiso 1 1 calc R U . . .
C7 C 0.7747(2) 0.6497(2) 0.10452(16) 0.0247(5) Uani 1 1 d . . . . .
H7 H 0.8446 0.7301 0.1141 0.030 Uiso 1 1 calc R U . . .
C8 C 0.6927(2) 0.6079(2) 0.16684(14) 0.0199(5) Uani 1 1 d . . . . .
H8 H 0.7084 0.6610 0.2195 0.024 Uiso 1 1 calc R U . . .
C9 C 0.2009(2) 0.1109(2) 0.17949(14) 0.0200(5) Uani 1 1 d . . . . .
H9 H 0.1053 0.0966 0.1511 0.024 Uiso 1 1 calc R U . . .
C10 C 0.3069(2) 0.3097(2) 0.28407(13) 0.0152(4) Uani 1 1 d . . . . .
C11 C 0.1183(2) 0.1682(2) 0.32040(16) 0.0272(5) Uani 1 1 d . . . . .
H11 H 0.0417 0.0932 0.3179 0.033 Uiso 1 1 calc R U . . .
C12 C 0.1563(2) 0.2660(2) 0.38332(16) 0.0268(5) Uani 1 1 d . . . . .
H12 H 0.1129 0.2742 0.4337 0.032 Uiso 1 1 calc R U . . .
C13 C 0.3571(2) 0.4755(2) 0.39817(13) 0.0167(4) Uani 1 1 d . . . . .
C14 C 0.3348(3) 0.5356(2) 0.47428(14) 0.0232(5) Uani 1 1 d . . . . .
H14 H 0.2589 0.4973 0.5043 0.028 Uiso 1 1 calc R U . . .
C15 C 0.4277(3) 0.6538(2) 0.50491(15) 0.0266(5) Uani 1 1 d . . . . .
H15 H 0.4159 0.6987 0.5569 0.032 Uiso 1 1 calc R U . . .
C16 C 0.5370(3) 0.7067(2) 0.46029(14) 0.0258(5) Uani 1 1 d . . . . .
H16 H 0.6022 0.7872 0.4814 0.031 Uiso 1 1 calc R U . . .
C17 C 0.5502(2) 0.6405(2) 0.38409(14) 0.0197(5) Uani 1 1 d . . . . .
H17 H 0.6255 0.6776 0.3532 0.024 Uiso 1 1 calc R U . . .
C18 C 0.2172(2) -0.0185(2) 0.19321(16) 0.0250(5) Uani 1 1 d . . . . .
H18A H 0.1348 -0.0661 0.2191 0.030 Uiso 1 1 calc R U . . .
H18B H 0.2240 -0.0701 0.1396 0.030 Uiso 1 1 calc R U . . .
C19 C 0.4328(2) -0.0655(2) 0.22447(15) 0.0216(5) Uani 1 1 d . . . . .
C20 C 0.5512(2) -0.0391(2) 0.28940(14) 0.0196(5) Uani 1 1 d . . . . .
C21 C 0.5460(2) 0.0216(2) 0.36914(15) 0.0230(5) Uani 1 1 d . . . . .
H21 H 0.4667 0.0505 0.3832 0.028 Uiso 1 1 calc R U . . .
C22 C 0.6574(3) 0.0399(2) 0.42837(16) 0.0271(5) Uani 1 1 d . . . . .
H22 H 0.6551 0.0824 0.4828 0.032 Uiso 1 1 calc R U . . .
C23 C 0.7720(3) -0.0042(2) 0.40762(17) 0.0288(6) Uani 1 1 d . . . . .
H23 H 0.8478 0.0076 0.4481 0.035 Uiso 1 1 calc R U . . .
C24 C 0.7760(2) -0.0651(2) 0.32836(17) 0.0284(6) Uani 1 1 d . . . . .
H24 H 0.8543 -0.0958 0.3147 0.034 Uiso 1 1 calc R U . . .
C25 C 0.6667(2) -0.0818(2) 0.26868(16) 0.0242(5) Uani 1 1 d . . . . .
H25 H 0.6706 -0.1222 0.2139 0.029 Uiso 1 1 calc R U . . .
C26 C 0.6989(2) 0.3268(2) 0.29709(13) 0.0168(4) Uani 1 1 d . . . . .
C27 C 0.8284(2) 0.2988(2) 0.32205(15) 0.0231(5) Uani 1 1 d . . . . .
H27A H 0.8292 0.2151 0.2923 0.035 Uiso 1 1 calc R U . . .
H27B H 0.8341 0.2974 0.3818 0.035 Uiso 1 1 calc R U . . .
H27C H 0.9093 0.3651 0.3088 0.035 Uiso 1 1 calc R U . . .
C28 C 0.2389(2) 0.5500(2) 0.18199(13) 0.0166(4) Uani 1 1 d . . . . .
C29 C 0.1326(2) 0.6097(2) 0.15746(15) 0.0246(5) Uani 1 1 d . . . . .
H29A H 0.1587 0.6484 0.1079 0.037 Uiso 1 1 calc R U . . .
H29B H 0.1262 0.6763 0.2026 0.037 Uiso 1 1 calc R U . . .
H29C H 0.0413 0.5447 0.1453 0.037 Uiso 1 1 calc R U . . .
P1 P -0.0328(7) 0.2904(7) 0.6126(4) 0.0208(12) Uani 0.55(2) 1 d D U P A 1
F1 F 0.0222(10) 0.1798(9) 0.5634(5) 0.0485(17) Uani 0.55(2) 1 d D U P A 1
F2 F -0.0974(10) 0.2980(10) 0.5236(5) 0.0467(17) Uani 0.55(2) 1 d D U P A 1
F3 F -0.0847(11) 0.4054(9) 0.6567(6) 0.0294(16) Uani 0.55(2) 1 d D U P A 1
F4 F 0.1180(7) 0.3864(8) 0.6074(5) 0.0637(19) Uani 0.55(2) 1 d D U P A 1
F5 F 0.0264(13) 0.2644(13) 0.6997(5) 0.038(2) Uani 0.55(2) 1 d D U P A 1
F6 F -0.1813(9) 0.1936(10) 0.6237(6) 0.054(2) Uani 0.55(2) 1 d D U P A 1
P1A P -0.0391(10) 0.2796(10) 0.6114(6) 0.036(2) Uani 0.45(2) 1 d D U P A 2
F1A F -0.0267(17) 0.1404(12) 0.5741(7) 0.066(3) Uani 0.45(2) 1 d D U P A 2
F2A F -0.0679(17) 0.3291(15) 0.5267(6) 0.065(3) Uani 0.45(2) 1 d D U P A 2
F3A F -0.0488(16) 0.4149(11) 0.6562(9) 0.044(3) Uani 0.45(2) 1 d D U P A 2
F4A F 0.1214(8) 0.3376(18) 0.5989(6) 0.068(3) Uani 0.45(2) 1 d D U P A 2
F5A F -0.0023(17) 0.2446(15) 0.6994(7) 0.041(3) Uani 0.45(2) 1 d D U P A 2
F6A F -0.1985(10) 0.2207(13) 0.6207(9) 0.068(3) Uani 0.45(2) 1 d D U P A 2
P2 P 0.89182(6) 0.23657(6) 0.07805(4) 0.02055(14) Uani 1 1 d . . . . .
F7 F 0.74865(17) 0.18506(16) 0.02006(12) 0.0494(5) Uani 1 1 d . . . . .
F8 F 0.93762(16) 0.35446(16) 0.02848(10) 0.0383(4) Uani 1 1 d . . . . .
F9 F 0.9632(2) 0.15377(18) 0.01457(12) 0.0526(5) Uani 1 1 d . . . . .
F10 F 0.84813(19) 0.11877(16) 0.12675(12) 0.0509(5) Uani 1 1 d . . . . .
F11 F 0.82184(19) 0.32017(16) 0.14047(10) 0.0415(4) Uani 1 1 d . . . . .
F12 F 1.03677(17) 0.28964(14) 0.13428(11) 0.0446(4) Uani 1 1 d . . . . .

loop_
_atom_site_aniso_label
_atom_site_aniso_U_11
_atom_site_aniso_U_22
_atom_site_aniso_U_33
_atom_site_aniso_U_23
_atom_site_aniso_U_13
_atom_site_aniso_U_12
Fe1 0.01226(15) 0.01406(16) 0.01096(16) 0.00225(11) 0.00210(11) 0.00481(11)
O1 0.0243(8) 0.0205(8) 0.0264(9) 0.0007(6) -0.0063(7) 0.0113(7)
O2 0.0323(10) 0.0413(11) 0.0283(10) -0.0106(8) -0.0040(8) 0.0139(8)
N1 0.0187(9) 0.0154(9) 0.0214(10) 0.0002(7) -0.0022(8) 0.0052(7)
N2 0.0187(9) 0.0188(9) 0.0136(9) -0.0002(7) -0.0005(7) 0.0074(7)
N3 0.0158(9) 0.0184(9) 0.0121(9) 0.0031(7) 0.0026(7) 0.0083(7)
N4 0.0121(9) 0.0189(9) 0.0260(10) 0.0070(8) 0.0017(7) 0.0036(7)
N5 0.0137(9) 0.0245(10) 0.0186(10) 0.0083(8) 0.0063(7) 0.0072(8)
N6 0.0177(9) 0.0180(9) 0.0135(9) 0.0058(7) 0.0040(7) 0.0088(7)
N7 0.0163(9) 0.0158(9) 0.0119(9) 0.0026(7) 0.0039(7) 0.0047(7)
N8 0.0173(9) 0.0167(9) 0.0115(9) 0.0014(7) 0.0032(7) 0.0042(8)
C1 0.0135(10) 0.0169(10) 0.0174(11) 0.0035(8) -0.0006(8) 0.0081(8)
C2 0.0310(13) 0.0213(12) 0.0229(13) -0.0079(9) -0.0047(10) 0.0070(10)
C3 0.0308(13) 0.0263(12) 0.0154(11) -0.0067(9) -0.0019(10) 0.0116(10)
C4 0.0154(10) 0.0214(11) 0.0145(11) 0.0037(8) 0.0012(8) 0.0111(9)
C5 0.0214(11) 0.0327(13) 0.0135(11) 0.0062(9) 0.0050(9) 0.0156(10)
C6 0.0212(11) 0.0383(14) 0.0218(12) 0.0139(10) 0.0104(10) 0.0143(10)
C7 0.0190(11) 0.0255(12) 0.0306(13) 0.0109(10) 0.0068(10) 0.0044(10)
C8 0.0188(11) 0.0216(11) 0.0190(11) 0.0030(9) 0.0034(9) 0.0050(9)
C9 0.0142(10) 0.0175(11) 0.0266(12) 0.0025(9) -0.0030(9) 0.0027(9)
C10 0.0131(10) 0.0183(11) 0.0173(11) 0.0056(8) 0.0005(8) 0.0085(8)
C11 0.0158(11) 0.0296(13) 0.0359(15) 0.0127(11) 0.0088(10) 0.0012(10)
C12 0.0163(11) 0.0366(14) 0.0299(14) 0.0130(11) 0.0113(10) 0.0063(10)
C13 0.0177(10) 0.0217(11) 0.0158(11) 0.0066(9) 0.0030(9) 0.0120(9)
C14 0.0298(12) 0.0311(13) 0.0177(12) 0.0095(10) 0.0108(10) 0.0194(11)
C15 0.0460(15) 0.0256(13) 0.0155(12) 0.0032(9) 0.0086(11) 0.0213(11)
C16 0.0428(14) 0.0178(11) 0.0181(12) 0.0037(9) 0.0030(11) 0.0102(10)
C17 0.0272(12) 0.0168(11) 0.0156(11) 0.0049(8) 0.0026(9) 0.0059(9)
C18 0.0195(11) 0.0176(11) 0.0361(14) 0.0049(10) -0.0082(10) 0.0033(9)
C19 0.0218(11) 0.0185(11) 0.0245(13) 0.0051(9) 0.0028(10) 0.0048(9)
C20 0.0204(11) 0.0139(10) 0.0248(12) 0.0050(9) 0.0006(9) 0.0047(9)
C21 0.0233(12) 0.0208(11) 0.0264(13) 0.0054(9) 0.0016(10) 0.0079(9)
C22 0.0320(13) 0.0226(12) 0.0247(13) 0.0052(10) -0.0031(10) 0.0045(10)
C23 0.0245(12) 0.0201(12) 0.0395(15) 0.0114(10) -0.0086(11) 0.0011(10)
C24 0.0194(12) 0.0186(12) 0.0484(16) 0.0099(11) 0.0018(11) 0.0053(9)
C25 0.0235(12) 0.0176(11) 0.0314(14) 0.0028(9) 0.0034(10) 0.0058(9)
C26 0.0200(11) 0.0179(11) 0.0126(11) 0.0033(8) 0.0047(9) 0.0045(9)
C27 0.0185(11) 0.0302(13) 0.0246(12) 0.0098(10) 0.0008(9) 0.0108(10)
C28 0.0189(11) 0.0204(11) 0.0110(10) 0.0019(8) 0.0030(8) 0.0063(9)
C29 0.0244(12) 0.0316(13) 0.0228(12) 0.0052(10) 0.0018(10) 0.0157(10)
P1 0.0195(19) 0.0350(17) 0.0095(18) -0.0017(11) -0.0007(12) 0.0134(12)
F1 0.069(4) 0.062(3) 0.027(2) -0.007(2) 0.002(2) 0.045(3)
F2 0.047(3) 0.072(3) 0.020(2) 0.0022(19) -0.0094(18) 0.021(3)
F3 0.033(4) 0.043(3) 0.022(2) 0.0071(18) 0.010(2) 0.023(3)
F4 0.033(2) 0.057(3) 0.095(4) -0.002(3) 0.031(2) 0.004(2)
F5 0.040(4) 0.062(4) 0.018(2) -0.005(2) -0.008(2) 0.033(3)
F6 0.042(3) 0.048(4) 0.068(3) 0.021(2) -0.003(2) 0.002(3)
P1A 0.031(3) 0.053(3) 0.029(3) 0.000(2) 0.002(2) 0.022(2)
F1A 0.086(6) 0.075(5) 0.045(4) -0.023(3) -0.025(4) 0.056(4)
F2A 0.086(7) 0.121(8) 0.023(3) 0.017(4) 0.012(3) 0.082(6)
F3A 0.051(6) 0.033(3) 0.044(4) 0.006(2) -0.001(4) 0.008(3)
F4A 0.032(3) 0.130(8) 0.049(4) 0.031(4) 0.014(2) 0.027(4)
F5A 0.051(6) 0.050(4) 0.038(4) 0.016(3) 0.017(3) 0.031(4)
F6A 0.026(3) 0.055(5) 0.125(6) 0.022(4) -0.013(3) 0.014(3)
P2 0.0182(3) 0.0219(3) 0.0211(3) -0.0007(2) -0.0018(2) 0.0078(2)
F7 0.0348(9) 0.0394(9) 0.0654(12) -0.0085(8) -0.0259(8) 0.0092(7)
F8 0.0358(8) 0.0460(9) 0.0401(9) 0.0215(7) 0.0076(7) 0.0150(7)
F9 0.0564(11) 0.0584(11) 0.0511(11) -0.0085(9) 0.0099(9) 0.0374(9)
F10 0.0492(10) 0.0360(9) 0.0710(13) 0.0268(9) 0.0089(9) 0.0081(8)
F11 0.0603(11) 0.0510(10) 0.0264(8) 0.0078(7) 0.0153(8) 0.0352(9)
F12 0.0369(9) 0.0278(8) 0.0639(11) 0.0035(7) -0.0317(8) 0.0075(7)

loop_
_atom_type_symbol
_atom_type_description
_atom_type_scat_dispersion_real
_atom_type_scat_dispersion_imag
_atom_type_scat_source
C C 0.0033 0.0016 ' International Tables Vol C Tables 4.2.6.8 and 6.1.1.4'
H H 0.0000 0.0000 ' International Tables Vol C Tables 4.2.6.8 and 6.1.1.4'
F F 0.0171 0.0103 ' International Tables Vol C Tables 4.2.6.8 and 6.1.1.4'
Fe Fe 0.3463 0.8444 ' International Tables Vol C Tables 4.2.6.8 and 6.1.1.4'
N N 0.0061 0.0033 ' International Tables Vol C Tables 4.2.6.8 and 6.1.1.4'
O O 0.0106 0.0060 ' International Tables Vol C Tables 4.2.6.8 and 6.1.1.4'
P P 0.1023 0.0942 ' International Tables Vol C Tables 4.2.6.8 and 6.1.1.4'

loop_
_geom_angle_atom_site_label_1
_geom_angle_atom_site_label_2
_geom_angle_atom_site_label_3
_geom_angle
C10 Fe1 C1 85.84(10)
C10 Fe1 N7 96.99(8)
C1 Fe1 N7 93.08(8)
C10 Fe1 N8 89.66(8)
C1 Fe1 N8 93.05(8)
N7 Fe1 N8 171.26(7)
C10 Fe1 N6 79.90(8)
C1 Fe1 N6 165.72(8)
N7 Fe1 N6 89.43(7)
N8 Fe1 N6 86.15(7)
C10 Fe1 N3 165.32(8)
C1 Fe1 N3 79.59(8)
N7 Fe1 N3 85.68(7)
N8 Fe1 N3 89.32(7)
N6 Fe1 N3 114.63(7)
C19 O1 C18 117.62(18)
C1 N1 C2 109.99(19)
C1 N1 C9 126.22(18)
C2 N1 C9 123.77(18)
C1 N2 C3 111.24(19)
C1 N2 C4 115.86(18)
C3 N2 C4 132.9(2)
C8 N3 C4 116.76(18)
C8 N3 Fe1 130.87(15)
C4 N3 Fe1 112.37(14)
C10 N4 C11 109.45(19)
C10 N4 C9 126.74(18)
C11 N4 C9 123.80(19)
C10 N5 C12 111.0(2)
C10 N5 C13 116.19(18)
C12 N5 C13 132.8(2)
C17 N6 C13 116.65(19)
C17 N6 Fe1 130.69(15)
C13 N6 Fe1 112.59(14)
C26 N7 Fe1 170.15(17)
C28 N8 Fe1 175.17(18)
N1 C1 N2 105.12(18)
N1 C1 Fe1 135.51(17)
N2 C1 Fe1 119.37(15)
C3 C2 N1 107.7(2)
C3 C2 H2 126.2
N1 C2 H2 126.2
C2 C3 N2 106.0(2)
C2 C3 H3 127.0
N2 C3 H3 127.0
N3 C4 C5 124.1(2)
N3 C4 N2 112.77(18)
C5 C4 N2 123.1(2)
C6 C5 C4 117.7(2)
C6 C5 H5 121.2
C4 C5 H5 121.2
C5 C6 C7 119.7(2)
C5 C6 H6 120.1
C7 C6 H6 120.1
C6 C7 C8 118.8(2)
C6 C7 H7 120.6
C8 C7 H7 120.6
N3 C8 C7 122.9(2)
N3 C8 H8 118.6
C7 C8 H8 118.6
N1 C9 N4 110.44(17)
N1 C9 C18 111.01(19)
N4 C9 C18 110.80(19)
N1 C9 H9 108.2
N4 C9 H9 108.2
C18 C9 H9 108.2
N4 C10 N5 105.65(18)
N4 C10 Fe1 135.11(17)
N5 C10 Fe1 119.00(16)
C12 C11 N4 108.1(2)
C12 C11 H11 126.0
N4 C11 H11 126.0
C11 C12 N5 105.8(2)
C11 C12 H12 127.1
N5 C12 H12 127.1
N6 C13 C14 124.3(2)
N6 C13 N5 112.03(18)
C14 C13 N5 123.7(2)
C13 C14 C15 117.2(2)
C13 C14 H14 121.4
C15 C14 H14 121.4
C16 C15 C14 120.2(2)
C16 C15 H15 119.9
C14 C15 H15 119.9
C15 C16 C17 118.8(2)
C15 C16 H16 120.6
C17 C16 H16 120.6
N6 C17 C16 123.0(2)
N6 C17 H17 118.5
C16 C17 H17 118.5
O1 C18 C9 108.01(17)
O1 C18 H18A 110.1
C9 C18 H18A 110.1
O1 C18 H18B 110.1
C9 C18 H18B 110.1
H18A C18 H18B 108.4
O2 C19 O1 123.9(2)
O2 C19 C20 125.1(2)
O1 C19 C20 110.92(19)
C21 C20 C25 120.3(2)
C21 C20 C19 122.0(2)
C25 C20 C19 117.6(2)
C20 C21 C22 119.7(2)
C20 C21 H21 120.1
C22 C21 H21 120.1
C23 C22 C21 119.7(2)
C23 C22 H22 120.1
C21 C22 H22 120.1
C24 C23 C22 120.2(2)
C24 C23 H23 119.9
C22 C23 H23 119.9
C23 C24 C25 120.4(2)
C23 C24 H24 119.8
C25 C24 H24 119.8
C24 C25 C20 119.6(2)
C24 C25 H25 120.2
C20 C25 H25 120.2
N7 C26 C27 179.2(2)
C26 C27 H27A 109.5
C26 C27 H27B 109.5
H27A C27 H27B 109.5
C26 C27 H27C 109.5
H27A C27 H27C 109.5
H27B C27 H27C 109.5
N8 C28 C29 178.5(2)
C28 C29 H29A 109.5
C28 C29 H29B 109.5
H29A C29 H29B 109.5
C28 C29 H29C 109.5
H29A C29 H29C 109.5
H29B C29 H29C 109.5
F3 P1 F2 93.3(6)
F3 P1 F4 90.2(5)
F2 P1 F4 96.5(5)
F3 P1 F1 176.3(6)
F2 P1 F1 83.9(6)
F4 P1 F1 87.7(4)
F3 P1 F6 89.3(6)
F2 P1 F6 87.1(5)
F4 P1 F6 176.4(6)
F1 P1 F6 93.0(5)
F3 P1 F5 92.0(6)
F2 P1 F5 173.2(7)
F4 P1 F5 87.8(6)
F1 P1 F5 91.0(6)
F6 P1 F5 88.7(6)
F6A P1A F4A 178.2(9)
F6A P1A F3A 89.7(8)
F4A P1A F3A 91.3(7)
F6A P1A F5A 89.4(8)
F4A P1A F5A 92.0(7)
F3A P1A F5A 89.5(8)
F6A P1A F2A 93.6(8)
F4A P1A F2A 85.0(7)
F3A P1A F2A 85.8(8)
F5A P1A F2A 174.3(11)
F6A P1A F1A 90.0(7)
F4A P1A F1A 89.0(6)
F3A P1A F1A 175.0(9)
F5A P1A F1A 85.5(8)
F2A P1A F1A 99.2(10)
F11 P2 F10 91.92(10)
F11 P2 F12 90.26(10)
F10 P2 F12 89.91(10)
F11 P2 F7 90.37(10)
F10 P2 F7 91.30(10)
F12 P2 F7 178.62(11)
F11 P2 F8 88.84(9)
F10 P2 F8 179.17(10)
F12 P2 F8 89.76(9)
F7 P2 F8 89.03(10)
F11 P2 F9 179.29(11)
F10 P2 F9 88.78(11)
F12 P2 F9 89.65(10)
F7 P2 F9 89.70(10)
F8 P2 F9 90.46(10)

loop_
_geom_bond_atom_site_label_1
_geom_bond_atom_site_label_2
_geom_bond_distance
Fe1 C10 1.829(2)
Fe1 C1 1.830(2)
Fe1 N7 1.9212(18)
Fe1 N8 1.9252(18)
Fe1 N6 2.0798(19)
Fe1 N3 2.0863(18)
O1 C19 1.348(3)
O1 C18 1.438(3)
O2 C19 1.201(3)
N1 C1 1.352(3)
N1 C2 1.406(3)
N1 C9 1.465(3)
N2 C1 1.353(3)
N2 C3 1.402(3)
N2 C4 1.402(3)
N3 C8 1.343(3)
N3 C4 1.347(3)
N4 C10 1.347(3)
N4 C11 1.402(3)
N4 C9 1.469(3)
N5 C10 1.353(3)
N5 C12 1.395(3)
N5 C13 1.412(3)
N6 C17 1.344(3)
N6 C13 1.353(3)
N7 C26 1.140(3)
N8 C28 1.141(3)
C2 C3 1.336(4)
C2 H2 0.9500
C3 H3 0.9500
C4 C5 1.381(3)
C5 C6 1.375(3)
C5 H5 0.9500
C6 C7 1.379(4)
C6 H6 0.9500
C7 C8 1.382(3)
C7 H7 0.9500
C8 H8 0.9500
C9 C18 1.520(3)
C9 H9 1.0000
C11 C12 1.338(4)
C11 H11 0.9500
C12 H12 0.9500
C13 C14 1.380(3)
C14 C15 1.382(4)
C14 H14 0.9500
C15 C16 1.374(4)
C15 H15 0.9500
C16 C17 1.382(3)
C16 H16 0.9500
C17 H17 0.9500
C18 H18A 0.9900
C18 H18B 0.9900
C19 C20 1.488(3)
C20 C21 1.388(3)
C20 C25 1.389(3)
C21 C22 1.390(3)
C21 H21 0.9500
C22 C23 1.389(4)
C22 H22 0.9500
C23 C24 1.380(4)
C23 H23 0.9500
C24 C25 1.384(3)
C24 H24 0.9500
C25 H25 0.9500
C26 C27 1.456(3)
C27 H27A 0.9800
C27 H27B 0.9800
C27 H27C 0.9800
C28 C29 1.456(3)
C29 H29A 0.9800
C29 H29B 0.9800
C29 H29C 0.9800
P1 F3 1.584(7)
P1 F2 1.589(7)
P1 F4 1.591(7)
P1 F1 1.594(7)
P1 F6 1.598(7)
P1 F5 1.610(7)
P1A F6A 1.559(10)
P1A F4A 1.579(9)
P1A F3A 1.591(10)
P1A F5A 1.595(10)
P1A F2A 1.600(10)
P1A F1A 1.603(9)
P2 F11 1.5844(16)
P2 F10 1.5849(17)
P2 F12 1.5912(15)
P2 F7 1.5913(16)
P2 F8 1.5964(16)
P2 F9 1.5979(17)

loop_
_geom_torsion_atom_site_label_1
_geom_torsion_atom_site_label_2
_geom_torsion_atom_site_label_3
_geom_torsion_atom_site_label_4
_geom_torsion
C2 N1 C1 N2 -0.2(2)
C9 N1 C1 N2 -178.69(18)
C2 N1 C1 Fe1 179.74(18)
C9 N1 C1 Fe1 1.2(3)
C3 N2 C1 N1 -0.2(2)
C4 N2 C1 N1 178.13(16)
C3 N2 C1 Fe1 179.84(14)
C4 N2 C1 Fe1 -1.8(2)
C10 Fe1 C1 N1 -1.2(2)
N7 Fe1 C1 N1 95.6(2)
N8 Fe1 C1 N1 -90.6(2)
N6 Fe1 C1 N1 -4.3(5)
N3 Fe1 C1 N1 -179.4(2)
C10 Fe1 C1 N2 178.71(17)
N7 Fe1 C1 N2 -84.50(16)
N8 Fe1 C1 N2 89.28(16)
N6 Fe1 C1 N2 175.7(2)
N3 Fe1 C1 N2 0.53(15)
C1 N1 C2 C3 0.5(3)
C9 N1 C2 C3 179.1(2)
N1 C2 C3 N2 -0.6(3)
C1 N2 C3 C2 0.6(3)
C4 N2 C3 C2 -177.4(2)
C8 N3 C4 C5 -3.2(3)
Fe1 N3 C4 C5 176.92(16)
C8 N3 C4 N2 177.99(18)
Fe1 N3 C4 N2 -1.9(2)
C1 N2 C4 N3 2.4(2)
C3 N2 C4 N3 -179.7(2)
C1 N2 C4 C5 -176.44(19)
C3 N2 C4 C5 1.5(4)
N3 C4 C5 C6 1.3(3)
N2 C4 C5 C6 -179.98(19)
C4 C5 C6 C7 1.1(3)
C5 C6 C7 C8 -1.5(3)
C4 N3 C8 C7 2.7(3)
Fe1 N3 C8 C7 -177.40(16)
C6 C7 C8 N3 -0.4(3)
C1 N1 C9 N4 1.3(3)
C2 N1 C9 N4 -176.99(19)
C1 N1 C9 C18 -122.0(2)
C2 N1 C9 C18 59.7(3)
C10 N4 C9 N1 -3.9(3)
C11 N4 C9 N1 175.26(19)
C10 N4 C9 C18 119.5(2)
C11 N4 C9 C18 -61.3(3)
C11 N4 C10 N5 -0.8(2)
C9 N4 C10 N5 178.50(18)
C11 N4 C10 Fe1 -174.74(18)
C9 N4 C10 Fe1 4.5(3)
C12 N5 C10 N4 0.8(2)
C13 N5 C10 N4 -178.03(16)
C12 N5 C10 Fe1 175.99(15)
C13 N5 C10 Fe1 -2.9(2)
C1 Fe1 C10 N4 -1.6(2)
N7 Fe1 C10 N4 -94.2(2)
N8 Fe1 C10 N4 91.5(2)
N6 Fe1 C10 N4 177.6(2)
N3 Fe1 C10 N4 5.5(5)
C1 Fe1 C10 N5 -174.99(17)
N7 Fe1 C10 N5 92.41(16)
N8 Fe1 C10 N5 -81.90(16)
N6 Fe1 C10 N5 4.24(15)
N3 Fe1 C10 N5 -167.9(2)
C10 N4 C11 C12 0.4(3)
C9 N4 C11 C12 -178.9(2)
N4 C11 C12 N5 0.1(3)
C10 N5 C12 C11 -0.6(3)
C13 N5 C12 C11 178.0(2)
C17 N6 C13 C14 2.0(3)
Fe1 N6 C13 C14 -175.24(17)
C17 N6 C13 N5 -177.97(17)
Fe1 N6 C13 N5 4.8(2)
C10 N5 C13 N6 -1.7(2)
C12 N5 C13 N6 179.7(2)
C10 N5 C13 C14 178.35(19)
C12 N5 C13 C14 -0.2(4)
N6 C13 C14 C15 -1.3(3)
N5 C13 C14 C15 178.6(2)
C13 C14 C15 C16 -0.3(3)
C14 C15 C16 C17 1.1(3)
C13 N6 C17 C16 -1.1(3)
Fe1 N6 C17 C16 175.57(16)
C15 C16 C17 N6 -0.5(3)
C19 O1 C18 C9 -132.8(2)
N1 C9 C18 O1 71.5(2)
N4 C9 C18 O1 -51.6(2)
C18 O1 C19 O2 3.6(3)
C18 O1 C19 C20 -175.26(18)
O2 C19 C20 C21 -163.2(2)
O1 C19 C20 C21 15.6(3)
O2 C19 C20 C25 14.3(3)
O1 C19 C20 C25 -166.8(2)
C25 C20 C21 C22 0.2(3)
C19 C20 C21 C22 177.7(2)
C20 C21 C22 C23 -0.9(3)
C21 C22 C23 C24 0.5(4)
C22 C23 C24 C25 0.6(4)
C23 C24 C25 C20 -1.3(3)
C21 C20 C25 C24 0.9(3)
C19 C20 C25 C24 -176.7(2)
